data_7047420
loop_
_publ_author_name
'Mahapatra, Prithwish'
'Drew, Michael G. B.'
'Ghosh, Ashutosh'

_publ_section_title
;
 Tri- and hexa-nuclear Ni<sup>II</sup>-Mn<sup>II</sup> complexes of a
 N<sub>2</sub>O<sub>2</sub> donor unsymmetrical ligand: synthesis,
 structures, magnetic properties and catalytic oxidase activities.
;
_journal_issue 39
_journal_name_full 'Dalton transactions (Cambridge, England : 2003)'
_journal_page_first 13957
_journal_page_last 13971
_journal_paper_doi 10.1039/c8dt02962h
_journal_volume 47
_journal_year 2018
_chemical_formula_sum 'C39 H37.5 Mn N6.5 Ni2 O4 S2'
_chemical_formula_weight 897.73
_space_group_crystal_system monoclinic
_space_group_IT_number 14
_space_group_name_Hall '-P 2yn'
_space_group_name_H-M_alt 'P 1 21/n 1'
_symmetry_space_group_name_Hall '-P 2yn'
_symmetry_space_group_name_H-M 'P 1 21/n 1'
_atom_sites_solution_hydrogens geom
_audit_creation_method SHELXL-2016/6
_audit_update_record
;
2018-08-29 deposited with the CCDC.
2018-09-03 downloaded from the CCDC.
;
_cell_angle_alpha 90
_cell_angle_beta 116.90(3)
_cell_angle_gamma 90
_cell_formula_units_Z 4
_cell_length_a 17.790(4)
_cell_length_b 13.0863(17)
_cell_length_c 19.171(5)
_cell_measurement_reflns_used 20559
_cell_measurement_temperature 150(2)
_cell_measurement_theta_max 27.499
_cell_measurement_theta_min 3.334
_cell_volume 3980.2(18)
_computing_cell_refinement 'Crysalis, Oxford Diffraction'
_computing_data_collection 'Crysalis, Oxford Diffraction'
_computing_data_reduction 'Crysalis, Oxford Diffraction'
_computing_molecular_graphics PLATON(Spek,2004)
_computing_publication_material 'SHELXL-2016/6, PLATON, WINGX (Ferrugia, 2012)'
_computing_structure_refinement 'SHELXL-2016/6 (Sheldrick, 2016)'
_computing_structure_solution 'SHELXS-97 (Sheldrick, 2008)'
_diffrn_ambient_temperature 150(2)
_diffrn_measured_fraction_theta_full 0.988
_diffrn_measured_fraction_theta_max 0.988
_diffrn_measurement_device_type 'Oxford Diffraction X-Calibor System'
_diffrn_measurement_method '321 frames, counting time 10 s.'
_diffrn_radiation_type MoK\a
_diffrn_radiation_wavelength 0.71073
_diffrn_reflns_av_R_equivalents 0.0861
_diffrn_reflns_av_unetI/netI 0.1349
_diffrn_reflns_Laue_measured_fraction_full 0.988
_diffrn_reflns_Laue_measured_fraction_max 0.988
_diffrn_reflns_limit_h_max 20
_diffrn_reflns_limit_h_min -23
_diffrn_reflns_limit_k_max 17
_diffrn_reflns_limit_k_min -8
_diffrn_reflns_limit_l_max 21
_diffrn_reflns_limit_l_min -24
_diffrn_reflns_number 20559
_diffrn_reflns_point_group_measured_fraction_full 0.988
_diffrn_reflns_point_group_measured_fraction_max 0.988
_diffrn_reflns_theta_full 25.242
_diffrn_reflns_theta_max 27.499
_diffrn_reflns_theta_min 3.334
_diffrn_standards_decay_% n/a
_diffrn_standards_interval_count n/a
_diffrn_standards_interval_time n/a
_exptl_absorpt_coefficient_mu 1.402
_exptl_absorpt_correction_T_max 0.766
_exptl_absorpt_correction_T_min 0.692
_exptl_absorpt_correction_type empirical
_exptl_absorpt_process_details 'ABSPACK, Oxford Diffraction Ltd'
_exptl_crystal_colour brown
_exptl_crystal_density_diffrn 1.498
_exptl_crystal_description block
_exptl_crystal_F_000 1848
_exptl_crystal_size_max 0.27
_exptl_crystal_size_mid 0.25
_exptl_crystal_size_min 0.19
_refine_diff_density_max 0.998
_refine_diff_density_min -0.539
_refine_diff_density_rms 0.120
_refine_ls_extinction_method none
_refine_ls_goodness_of_fit_ref 1.144
_refine_ls_hydrogen_treatment constr
_refine_ls_matrix_type full
_refine_ls_number_parameters 520
_refine_ls_number_reflns 9030
_refine_ls_number_restraints 49
_refine_ls_restrained_S_all 1.145
_refine_ls_R_factor_all 0.1635
_refine_ls_R_factor_gt 0.1093
_refine_ls_shift/su_max 0.000
_refine_ls_shift/su_mean 0.000
_refine_ls_structure_factor_coef Fsqd
_refine_ls_weighting_details 'w=1/[\s^2^(Fo^2^)+(0.0549P)^2^+14.2790P] where P=(Fo^2^+2Fc^2^)/3'
_refine_ls_weighting_scheme calc
_refine_ls_wR_factor_gt 0.2100
_refine_ls_wR_factor_ref 0.2323
_reflns_Friedel_coverage 0.000
_reflns_number_gt 5714
_reflns_number_total 9030
_reflns_threshold_expression 'I > 2\s(I)'
_cod_data_source_file c8dt02962h2.cif
_cod_data_source_block 2
_cod_depositor_comments 'Adding full bibliography for 7047417--7047420.cif.'
_cod_original_cell_volume 3980.1(16)
_cod_original_formula_sum 'C39 H37.50 Mn N6.50 Ni2 O4 S2'
_cod_database_code 7047420
_shelx_shelxl_version_number 2016/6
_shelx_space_group_comment
;
The symmetry employed for this shelxl refinement is uniquely defined
by the following loop, which should always be used as a source of
symmetry information in preference to the above space-group names.
They are only intended as comments.
;

loop_
_space_group_symop_operation_xyz
'x, y, z'
'-x+1/2, y+1/2, -z+1/2'
'-x, -y, -z'
'x-1/2, -y-1/2, z-1/2'

loop_
_atom_site_label
_atom_site_type_symbol
_atom_site_fract_x
_atom_site_fract_y
_atom_site_fract_z
_atom_site_U_iso_or_equiv
_atom_site_adp_type
_atom_site_occupancy
_atom_site_site_symmetry_order
_atom_site_calc_flag
_atom_site_refinement_flags_posn
_atom_site_refinement_flags_adp
_atom_site_refinement_flags_occupancy
_atom_site_disorder_assembly
_atom_site_disorder_group
Ni2 Ni 0.26802(7) 0.44098(9) 1.10652(7) 0.0454(3) Uani 1 1 d . . . . .
Ni1 Ni 0.44536(6) 0.63370(7) 1.11629(6) 0.0266(2) Uani 1 1 d . . . . .
Mn3 Mn 0.24579(7) 0.62328(8) 0.99815(7) 0.0309(3) Uani 1 1 d . . . . .
N1 N 0.2359(4) 0.6137(5) 0.8832(5) 0.0433(18) Uani 1 1 d . . . . .
C1 C 0.2227(5) 0.6153(5) 0.8175(5) 0.0350(19) Uani 1 1 d . . . . .
S1 S 0.20227(18) 0.6165(2) 0.72723(15) 0.0574(7) Uani 1 1 d . . . . .
N2 N 0.1539(4) 0.7376(5) 0.9787(4) 0.0410(17) Uani 1 1 d . . . . .
S2 S 0.08498(17) 0.91426(17) 1.00713(17) 0.0598(7) Uani 1 1 d . . . . .
C2 C 0.1263(5) 0.8119(7) 0.9908(5) 0.045(2) Uani 1 1 d . . . . .
O11 O 0.3525(3) 0.7185(3) 1.0533(3) 0.0333(13) Uani 1 1 d . . . . .
C12 C 0.3659(5) 0.8165(5) 1.0409(5) 0.0336(18) Uani 1 1 d . . . . .
C13 C 0.3182(6) 0.8573(6) 0.9670(6) 0.051(2) Uani 1 1 d . . . . .
H13 H 0.276329 0.817899 0.928667 0.062 Uiso 1 1 calc R U . . .
C14 C 0.3320(7) 0.9552(7) 0.9498(7) 0.065(3) Uani 1 1 d . . . . .
H14 H 0.300302 0.981896 0.900010 0.078 Uiso 1 1 calc R U . . .
C15 C 0.3938(7) 1.0140(8) 1.0078(8) 0.073(4) Uani 1 1 d . . . . .
H15 H 0.405063 1.079468 0.996145 0.088 Uiso 1 1 calc R U . . .
C16 C 0.4380(7) 0.9765(6) 1.0816(7) 0.063(3) Uani 1 1 d . . . . .
H16 H 0.476857 1.018321 1.120324 0.075 Uiso 1 1 calc R U . . .
C17 C 0.4261(5) 0.8748(6) 1.1008(6) 0.042(2) Uani 1 1 d . . . . .
C18 C 0.4740(5) 0.8369(6) 1.1808(6) 0.042(2) Uani 1 1 d . . . . .
N19 N 0.4927(4) 0.7411(5) 1.1961(4) 0.0325(15) Uani 1 1 d . . . . .
C20 C 0.5460(6) 0.7155(7) 1.2795(5) 0.048(2) Uani 1 1 d . . . . .
H20A H 0.513718 0.726177 1.308294 0.058 Uiso 1 1 calc R U . . .
H20B H 0.594050 0.761227 1.300838 0.058 Uiso 1 1 calc R U . . .
C21 C 0.5772(6) 0.6061(7) 1.2909(5) 0.052(2) Uani 1 1 d . . . . .
H21A H 0.530881 0.560523 1.282626 0.063 Uiso 1 1 calc R U . . .
H21B H 0.620362 0.597236 1.344324 0.063 Uiso 1 1 calc R U . . .
C22 C 0.6133(5) 0.5771(7) 1.2349(5) 0.050(2) Uani 1 1 d . . . . .
H22A H 0.642214 0.635207 1.226637 0.059 Uiso 1 1 calc R U . . .
H22B H 0.653366 0.521663 1.256712 0.059 Uiso 1 1 calc R U . . .
N23 N 0.5429(4) 0.5453(5) 1.1601(4) 0.0404(17) Uani 1 1 d . . . . .
C24 C 0.5499(5) 0.4620(6) 1.1270(5) 0.0375(19) Uani 1 1 d . . . . .
H24 H 0.602063 0.429658 1.149516 0.045 Uiso 1 1 calc R U . . .
C25 C 0.4844(5) 0.4146(5) 1.0586(5) 0.0313(17) Uani 1 1 d . . . . .
C26 C 0.5077(6) 0.3283(6) 1.0286(5) 0.041(2) Uani 1 1 d . . . . .
H26 H 0.563663 0.307373 1.051884 0.049 Uiso 1 1 calc R U . . .
C27 C 0.4503(7) 0.2754(6) 0.9669(6) 0.049(2) Uani 1 1 d . . . . .
H27 H 0.466642 0.218758 0.947740 0.059 Uiso 1 1 calc R U . . .
C28 C 0.3666(6) 0.3065(6) 0.9324(6) 0.047(2) Uani 1 1 d . . . . .
H28 H 0.326857 0.269936 0.890273 0.057 Uiso 1 1 calc R U . . .
C29 C 0.3415(5) 0.3913(5) 0.9599(5) 0.0353(19) Uani 1 1 d . . . . .
H29 H 0.285140 0.410618 0.936073 0.042 Uiso 1 1 calc R U . . .
C30 C 0.3993(5) 0.4477(5) 1.0224(5) 0.0330(18) Uani 1 1 d . . . . .
O31 O 0.3737(3) 0.5279(4) 1.0488(3) 0.0347(13) Uani 1 1 d . . . . .
O41 O 0.1935(4) 0.4794(4) 1.0011(4) 0.0436(15) Uani 1 1 d . . . . .
C42 C 0.1153(5) 0.4396(6) 0.9698(5) 0.038(2) Uani 1 1 d . . . . .
C43 C 0.0451(5) 0.5014(8) 0.9293(5) 0.049(2) Uani 1 1 d . . . . .
H43 H 0.051795 0.570686 0.923043 0.058 Uiso 1 1 calc R U . . .
C44 C -0.0333(6) 0.4597(8) 0.8990(6) 0.059(3) Uani 1 1 d . . . . .
H44 H -0.080118 0.501348 0.872808 0.071 Uiso 1 1 calc R U . . .
C45 C -0.0449(7) 0.3556(10) 0.9065(6) 0.070(3) Uani 1 1 d . . . . .
H45 H -0.098997 0.328290 0.886145 0.084 Uiso 1 1 calc R U . . .
C46 C 0.0242(9) 0.2937(9) 0.9442(6) 0.071(4) Uani 1 1 d . . . . .
H46 H 0.016818 0.224134 0.948873 0.085 Uiso 1 1 calc R U . . .
C47 C 0.1067(7) 0.3348(6) 0.9761(6) 0.051(2) Uani 1 1 d . . . . .
C48 C 0.1822(10) 0.2659(7) 1.0173(8) 0.073(4) Uani 1 1 d . . . . .
C481 C 0.1721(11) 0.1576(8) 0.9880(9) 0.118(6) Uani 1 1 d . . . . .
H48A H 0.116123 0.148322 0.946465 0.176 Uiso 0.5 1 calc R U P . .
H48B H 0.212424 0.143968 0.968821 0.176 Uiso 0.5 1 calc R U P . .
H48C H 0.181104 0.111475 1.029987 0.176 Uiso 0.5 1 calc R U P . .
H48D H 0.223645 0.120855 1.017050 0.176 Uiso 0.5 1 calc R U P . .
H48E H 0.127344 0.125209 0.994694 0.176 Uiso 0.5 1 calc R U P . .
H48F H 0.158663 0.157702 0.933528 0.176 Uiso 0.5 1 calc R U P . .
N49 N 0.2490(7) 0.2984(7) 1.0712(6) 0.069(3) Uani 1 1 d . . . . .
C50A C 0.3030(18) 0.211(2) 1.0872(19) 0.039(7) Uani 0.36(3) 1 d . U P A 1
H50A H 0.312475 0.193486 1.042645 0.046 Uiso 0.36(3) 1 calc R U P A 1
H50B H 0.279574 0.151948 1.101348 0.046 Uiso 0.36(3) 1 calc R U P A 1
C51A C 0.381(2) 0.246(2) 1.154(2) 0.041(8) Uani 0.36(3) 1 d . U P A 1
H51A H 0.406410 0.298279 1.135312 0.050 Uiso 0.36(3) 1 calc R U P A 1
H51B H 0.420080 0.189137 1.172578 0.050 Uiso 0.36(3) 1 calc R U P A 1
C52A C 0.3679(18) 0.290(2) 1.2226(17) 0.038(7) Uani 0.36(3) 1 d . U P A 1
H52A H 0.419544 0.280001 1.270504 0.046 Uiso 0.36(3) 1 calc R U P A 1
H52B H 0.324154 0.250232 1.227154 0.046 Uiso 0.36(3) 1 calc R U P A 1
C50B C 0.3306(16) 0.2338(15) 1.1196(15) 0.069(6) Uani 0.64(3) 1 d . U P A 2
H50C H 0.313115 0.172383 1.136650 0.083 Uiso 0.64(3) 1 calc R U P A 2
H50D H 0.352195 0.212255 1.083697 0.083 Uiso 0.64(3) 1 calc R U P A 2
C51B C 0.4022(12) 0.2771(15) 1.1889(13) 0.056(5) Uani 0.64(3) 1 d . U P A 2
H51C H 0.428645 0.329280 1.171539 0.067 Uiso 0.64(3) 1 calc R U P A 2
H51D H 0.443432 0.223464 1.213704 0.067 Uiso 0.64(3) 1 calc R U P A 2
C52B C 0.3804(13) 0.3224(14) 1.2481(13) 0.064(6) Uani 0.64(3) 1 d . U P A 2
H52C H 0.342496 0.278088 1.257904 0.076 Uiso 0.64(3) 1 calc DR U P A 2
H52D H 0.430630 0.333917 1.296914 0.076 Uiso 0.64(3) 1 calc DR U P A 2
N53 N 0.3411(5) 0.4148(8) 1.2154(6) 0.070(3) Uani 1 1 d . . . . .
C54 C 0.3656(6) 0.4877(12) 1.2716(7) 0.086(5) Uani 1 1 d . . . . .
H54 H 0.400356 0.466318 1.322402 0.103 Uiso 1 1 calc DR U . . .
C55 C 0.3444(6) 0.5915(11) 1.2618(6) 0.068(3) Uani 1 1 d . . . . .
C56 C 0.3788(8) 0.6560(10) 1.3319(7) 0.076(3) Uani 1 1 d . U . . .
H56 H 0.410143 0.626989 1.380937 0.092 Uiso 1 1 calc R U . . .
C57 C 0.3657(8) 0.7507(10) 1.3253(8) 0.082(4) Uani 1 1 d . U . . .
H57 H 0.387728 0.788850 1.371265 0.098 Uiso 1 1 calc R U . . .
C58 C 0.3201(7) 0.8053(11) 1.2536(7) 0.080(4) Uani 1 1 d . . . . .
H58 H 0.312949 0.875807 1.251253 0.095 Uiso 1 1 calc R U . . .
C59 C 0.2871(6) 0.7422(9) 1.1872(6) 0.061(3) Uani 1 1 d . . . . .
H59 H 0.254226 0.772680 1.139039 0.073 Uiso 1 1 calc R U . . .
C60 C 0.3001(6) 0.6381(10) 1.1883(5) 0.060(3) Uani 1 1 d . . . . .
C181 C 0.4985(6) 0.9168(7) 1.2449(6) 0.064(3) Uani 1 1 d . . . . .
H18A H 0.556957 0.934071 1.263860 0.095 Uiso 1 1 calc R U . . .
H18B H 0.489456 0.889979 1.287097 0.095 Uiso 1 1 calc R U . . .
H18C H 0.464684 0.976914 1.224301 0.095 Uiso 1 1 calc R U . . .
O61 O 0.2688(4) 0.5846(5) 1.1216(3) 0.0473(15) Uani 1 1 d . . . . .
C3 C 0.6177(11) 0.2411(13) 1.2718(11) 0.046(4) Uiso 0.5 1 d . . P . .
N3 N 0.5941(11) 0.3046(14) 1.2898(11) 0.068(5) Uiso 0.5 1 d . . P . .
C4 C 0.6478(13) 0.1660(14) 1.2374(12) 0.057(5) Uiso 0.5 1 d . . P . .
H4A H 0.701366 0.187087 1.241447 0.086 Uiso 0.5 1 calc R U P . .
H4B H 0.608342 0.157980 1.183256 0.086 Uiso 0.5 1 calc R U P . .
H4C H 0.654213 0.102158 1.264113 0.086 Uiso 0.5 1 calc R U P . .

loop_
_atom_site_aniso_label
_atom_site_aniso_U_11
_atom_site_aniso_U_22
_atom_site_aniso_U_33
_atom_site_aniso_U_23
_atom_site_aniso_U_13
_atom_site_aniso_U_12
Ni2 0.0364(6) 0.0584(7) 0.0478(8) 0.0281(6) 0.0248(5) 0.0130(5)
Ni1 0.0227(5) 0.0241(5) 0.0312(6) -0.0027(4) 0.0107(4) 0.0002(4)
Mn3 0.0295(6) 0.0323(6) 0.0302(7) 0.0004(5) 0.0129(5) -0.0025(5)
N1 0.042(4) 0.039(4) 0.048(5) 0.006(3) 0.020(4) 0.003(3)
C1 0.031(4) 0.033(4) 0.041(5) 0.010(3) 0.016(4) 0.007(3)
S1 0.0714(18) 0.0645(16) 0.0417(15) 0.0088(11) 0.0303(13) 0.0228(13)
N2 0.047(4) 0.035(4) 0.044(5) 0.002(3) 0.023(4) 0.005(3)
S2 0.0677(18) 0.0356(12) 0.088(2) -0.0146(12) 0.0462(16) -0.0075(11)
C2 0.037(5) 0.049(5) 0.045(6) -0.009(4) 0.015(4) -0.011(4)
O11 0.039(3) 0.020(2) 0.039(3) -0.001(2) 0.015(3) -0.001(2)
C12 0.035(4) 0.024(4) 0.053(6) 0.002(3) 0.029(4) 0.005(3)
C13 0.060(6) 0.033(5) 0.066(7) 0.011(4) 0.033(5) 0.001(4)
C14 0.066(7) 0.049(6) 0.080(8) 0.015(5) 0.032(6) 0.000(5)
C15 0.071(8) 0.041(6) 0.119(11) 0.026(6) 0.053(8) 0.007(5)
C16 0.064(7) 0.022(4) 0.110(10) -0.012(5) 0.047(7) -0.005(4)
C17 0.040(5) 0.033(4) 0.063(6) -0.003(4) 0.032(5) 0.004(4)
C18 0.029(4) 0.034(4) 0.069(7) -0.020(4) 0.028(4) -0.004(3)
N19 0.022(3) 0.035(4) 0.040(4) -0.007(3) 0.013(3) -0.003(3)
C20 0.039(5) 0.071(6) 0.037(6) -0.013(4) 0.019(4) -0.014(4)
C21 0.039(5) 0.071(7) 0.041(6) 0.003(4) 0.012(4) -0.005(4)
C22 0.038(5) 0.052(5) 0.051(6) 0.005(4) 0.013(4) 0.010(4)
N23 0.031(4) 0.046(4) 0.045(5) 0.009(3) 0.018(3) 0.000(3)
C24 0.035(5) 0.034(4) 0.052(6) 0.005(4) 0.026(4) 0.011(3)
C25 0.038(5) 0.028(4) 0.041(5) 0.007(3) 0.029(4) 0.003(3)
C26 0.048(5) 0.032(4) 0.058(6) 0.008(4) 0.037(5) 0.013(4)
C27 0.081(7) 0.026(4) 0.066(7) -0.005(4) 0.055(6) 0.001(4)
C28 0.072(7) 0.030(4) 0.058(6) -0.010(4) 0.045(5) -0.009(4)
C29 0.046(5) 0.022(4) 0.045(5) -0.004(3) 0.027(4) -0.011(3)
C30 0.046(5) 0.025(4) 0.048(5) 0.001(3) 0.039(4) 0.000(3)
O31 0.036(3) 0.029(3) 0.040(3) -0.010(2) 0.017(3) 0.004(2)
O41 0.039(3) 0.038(3) 0.059(4) 0.007(3) 0.026(3) -0.008(2)
C42 0.045(5) 0.032(4) 0.040(5) -0.011(3) 0.021(4) -0.013(4)
C43 0.030(5) 0.067(6) 0.041(6) -0.005(4) 0.008(4) -0.011(4)
C44 0.043(6) 0.080(7) 0.042(6) -0.007(5) 0.009(5) -0.009(5)
C45 0.053(7) 0.103(10) 0.055(7) -0.023(6) 0.025(6) -0.042(7)
C46 0.111(10) 0.067(7) 0.057(7) -0.026(5) 0.057(7) -0.056(7)
C47 0.084(7) 0.033(5) 0.054(6) -0.006(4) 0.048(6) -0.020(4)
C48 0.133(12) 0.034(5) 0.087(10) 0.017(5) 0.080(9) 0.014(6)
C481 0.227(19) 0.029(6) 0.140(14) -0.003(7) 0.121(13) -0.004(8)
N49 0.078(7) 0.062(6) 0.082(8) 0.025(5) 0.048(6) 0.015(5)
C50A 0.040(8) 0.038(8) 0.037(9) 0.005(5) 0.016(5) -0.003(5)
C51A 0.041(9) 0.040(9) 0.042(9) 0.001(5) 0.018(5) -0.003(5)
C52A 0.040(8) 0.041(8) 0.036(9) 0.005(5) 0.019(5) 0.003(5)
C50B 0.071(7) 0.064(7) 0.068(7) 0.005(5) 0.029(5) -0.001(5)
C51B 0.058(7) 0.055(6) 0.056(7) 0.008(4) 0.027(5) 0.004(4)
C52B 0.064(7) 0.062(7) 0.064(7) 0.007(5) 0.028(5) -0.005(4)
N53 0.042(5) 0.095(7) 0.083(7) 0.061(6) 0.037(5) 0.021(5)
C54 0.026(6) 0.177(15) 0.051(8) 0.045(9) 0.015(5) -0.011(7)
C55 0.038(6) 0.126(10) 0.042(7) 0.010(6) 0.020(5) -0.007(6)
C56 0.070(5) 0.098(5) 0.067(5) 0.005(4) 0.036(4) -0.010(4)
C57 0.076(5) 0.098(5) 0.078(5) -0.010(4) 0.041(4) -0.008(4)
C58 0.049(7) 0.145(11) 0.058(8) -0.028(7) 0.036(6) -0.019(7)
C59 0.031(5) 0.093(8) 0.056(7) -0.020(6) 0.017(5) -0.005(5)
C60 0.026(5) 0.128(10) 0.028(5) -0.005(6) 0.013(4) -0.012(5)
C181 0.058(7) 0.062(6) 0.069(8) -0.044(5) 0.027(6) -0.013(5)
O61 0.043(4) 0.070(4) 0.029(4) 0.005(3) 0.016(3) 0.008(3)

loop_
_atom_type_symbol
_atom_type_description
_atom_type_scat_dispersion_real
_atom_type_scat_dispersion_imag
_atom_type_scat_source
C C 0.0033 0.0016 'International Tables Vol C Tables 4.2.6.8 and 6.1.1.4'
H H 0.0000 0.0000 'International Tables Vol C Tables 4.2.6.8 and 6.1.1.4'
N N 0.0061 0.0033 'International Tables Vol C Tables 4.2.6.8 and 6.1.1.4'
O O 0.0106 0.0060 'International Tables Vol C Tables 4.2.6.8 and 6.1.1.4'
Ni Ni 0.3393 1.1124 'International Tables Vol C Tables 4.2.6.8 and 6.1.1.4'
Mn Mn 0.3368 0.7283 'International Tables Vol C Tables 4.2.6.8 and 6.1.1.4'
S S 0.1246 0.1234 'International Tables Vol C Tables 4.2.6.8 and 6.1.1.4'

loop_
_geom_angle_atom_site_label_1
_geom_angle_atom_site_label_2
_geom_angle_atom_site_label_3
_geom_angle
O61 Ni2 O41 81.7(2)
O61 Ni2 N53 93.2(4)
O41 Ni2 N53 174.7(4)
O61 Ni2 N49 168.9(3)
O41 Ni2 N49 87.5(3)
N53 Ni2 N49 97.5(4)
O61 Ni2 Mn3 47.48(18)
O41 Ni2 Mn3 42.79(15)
N53 Ni2 Mn3 133.6(3)
N49 Ni2 Mn3 123.8(3)
O11 Ni1 O31 82.6(2)
O11 Ni1 N23 167.6(3)
O31 Ni1 N23 93.0(3)
O11 Ni1 N19 91.2(2)
O31 Ni1 N19 162.9(3)
N23 Ni1 N19 96.0(3)
O11 Mn3 O41 145.0(2)
O11 Mn3 N2 96.8(2)
O41 Mn3 N2 108.7(3)
O11 Mn3 N1 100.8(2)
O41 Mn3 N1 98.3(2)
N2 Mn3 N1 99.4(3)
O11 Mn3 O61 85.0(2)
O41 Mn3 O61 69.3(2)
N2 Mn3 O61 95.8(3)
N1 Mn3 O61 162.9(2)
O11 Mn3 O31 68.21(18)
O41 Mn3 O31 82.7(2)
N2 Mn3 O31 163.5(2)
N1 Mn3 O31 90.5(2)
O61 Mn3 O31 76.7(2)
O11 Mn3 Ni2 107.98(14)
O41 Mn3 Ni2 38.02(16)
N2 Mn3 Ni2 121.3(2)
N1 Mn3 Ni2 125.37(18)
O61 Mn3 Ni2 38.13(16)
O31 Mn3 Ni2 60.67(14)
C1 N1 Mn3 172.5(6)
N1 C1 S1 178.5(8)
C2 N2 Mn3 156.8(7)
N2 C2 S2 178.3(8)
C12 O11 Ni1 119.7(5)
C12 O11 Mn3 131.7(5)
Ni1 O11 Mn3 107.4(2)
O11 C12 C13 118.1(7)
O11 C12 C17 120.6(7)
C13 C12 C17 121.3(8)
C14 C13 C12 120.7(9)
C14 C13 H13 119.6
C12 C13 H13 119.6
C13 C14 C15 119.2(10)
C13 C14 H14 120.4
C15 C14 H14 120.4
C16 C15 C14 120.5(10)
C16 C15 H15 119.8
C14 C15 H15 119.8
C15 C16 C17 121.6(10)
C15 C16 H16 119.2
C17 C16 H16 119.2
C12 C17 C16 116.6(9)
C12 C17 C18 123.1(7)
C16 C17 C18 120.3(8)
N19 C18 C17 122.3(7)
N19 C18 C181 122.1(9)
C17 C18 C181 115.6(8)
C18 N19 C20 116.0(7)
C18 N19 Ni1 122.6(6)
C20 N19 Ni1 121.2(5)
N19 C20 C21 112.6(7)
N19 C20 H20A 109.1
C21 C20 H20A 109.1
N19 C20 H20B 109.1
C21 C20 H20B 109.1
H20A C20 H20B 107.8
C20 C21 C22 112.1(8)
C20 C21 H21A 109.2
C22 C21 H21A 109.2
C20 C21 H21B 109.2
C22 C21 H21B 109.2
H21A C21 H21B 107.9
N23 C22 C21 108.2(7)
N23 C22 H22A 110.1
C21 C22 H22A 110.1
N23 C22 H22B 110.1
C21 C22 H22B 110.1
H22A C22 H22B 108.4
C24 N23 C22 119.2(7)
C24 N23 Ni1 123.8(6)
C22 N23 Ni1 117.0(5)
N23 C24 C25 126.2(7)
N23 C24 H24 116.9
C25 C24 H24 116.9
C26 C25 C30 119.3(8)
C26 C25 C24 116.7(7)
C30 C25 C24 123.9(7)
C27 C26 C25 121.5(8)
C27 C26 H26 119.3
C25 C26 H26 119.3
C26 C27 C28 119.2(8)
C26 C27 H27 120.4
C28 C27 H27 120.4
C29 C28 C27 120.9(8)
C29 C28 H28 119.5
C27 C28 H28 119.5
C28 C29 C30 121.0(8)
C28 C29 H29 119.5
C30 C29 H29 119.5
O31 C30 C29 120.1(7)
O31 C30 C25 121.8(7)
C29 C30 C25 118.0(7)
C30 O31 Ni1 125.8(5)
C30 O31 Mn3 133.3(5)
Ni1 O31 Mn3 96.72(19)
C42 O41 Ni2 116.8(5)
C42 O41 Mn3 135.3(5)
Ni2 O41 Mn3 99.2(2)
O41 C42 C43 120.7(7)
O41 C42 C47 118.3(8)
C43 C42 C47 120.9(8)
C44 C43 C42 119.6(9)
C44 C43 H43 120.2
C42 C43 H43 120.2
C43 C44 C45 121.3(10)
C43 C44 H44 119.4
C45 C44 H44 119.4
C46 C45 C44 119.4(10)
C46 C45 H45 120.3
C44 C45 H45 120.3
C45 C46 C47 120.7(10)
C45 C46 H46 119.7
C47 C46 H46 119.7
C42 C47 C46 118.1(10)
C42 C47 C48 121.8(9)
C46 C47 C48 120.1(9)
N49 C48 C47 121.2(10)
N49 C48 C481 122.7(13)
C47 C48 C481 116.0(13)
C48 C481 H48A 109.5
C48 C481 H48B 109.5
H48A C481 H48B 109.5
C48 C481 H48C 109.5
H48A C481 H48C 109.5
H48B C481 H48C 109.5
C48 C481 H48D 109.5
H48A C481 H48D 141.1
H48B C481 H48D 56.3
H48C C481 H48D 56.3
C48 C481 H48E 109.5
H48A C481 H48E 56.3
H48B C481 H48E 141.1
H48C C481 H48E 56.3
H48D C481 H48E 109.5
C48 C481 H48F 109.5
H48A C481 H48F 56.3
H48B C481 H48F 56.3
H48C C481 H48F 141.1
H48D C481 H48F 109.5
H48E C481 H48F 109.5
C48 N49 C50A 101.5(16)
C48 N49 C50B 125.9(13)
C48 N49 Ni2 124.2(8)
C50A N49 Ni2 133.8(15)
C50B N49 Ni2 109.9(11)
N49 C50A C51A 102(2)
N49 C50A H50A 111.3
C51A C50A H50A 111.3
N49 C50A H50B 111.3
C51A C50A H50B 111.3
H50A C50A H50B 109.2
C50A C51A C52A 114(2)
C50A C51A H51A 108.7
C52A C51A H51A 108.7
C50A C51A H51B 108.7
C52A C51A H51B 108.7
H51A C51A H51B 107.6
C51A C52A N53 115.6(19)
C51A C52A H52A 108.4
N53 C52A H52A 108.4
C51A C52A H52B 108.4
N53 C52A H52B 108.4
H52A C52A H52B 107.4
C51B C50B N49 121.1(15)
C51B C50B H50C 107.1
N49 C50B H50C 107.1
C51B C50B H50D 107.1
N49 C50B H50D 107.1
H50C C50B H50D 106.8
C50B C51B C52B 115.2(17)
C50B C51B H51C 108.5
C52B C51B H51C 108.5
C50B C51B H51D 108.5
C52B C51B H51D 108.5
H51C C51B H51D 107.5
N53 C52B C51B 104.7(15)
N53 C52B H52C 110.8
C51B C52B H52C 110.8
N53 C52B H52D 110.8
C51B C52B H52D 110.8
H52C C52B H52D 108.9
C54 N53 C52B 109.7(12)
C54 N53 C52A 129.7(12)
C54 N53 Ni2 123.5(8)
C52B N53 Ni2 126.6(12)
C52A N53 Ni2 106.7(11)
N53 C54 C55 127.4(11)
N53 C54 H54 116.3
C55 C54 H54 116.3
C60 C55 C54 123.4(11)
C60 C55 C56 118.8(12)
C54 C55 C56 117.5(11)
C57 C56 C55 119.7(13)
C57 C56 H56 120.2
C55 C56 H56 120.2
C56 C57 C58 125.9(13)
C56 C57 H57 117.1
C58 C57 H57 117.1
C59 C58 C57 113.6(13)
C59 C58 H58 123.2
C57 C58 H58 123.2
C60 C59 C58 124.6(11)
C60 C59 H59 117.7
C58 C59 H59 117.7
O61 C60 C59 120.5(9)
O61 C60 C55 122.3(12)
C59 C60 C55 117.2(10)
C18 C181 H18A 109.5
C18 C181 H18B 109.5
H18A C181 H18B 109.5
C18 C181 H18C 109.5
H18A C181 H18C 109.5
H18B C181 H18C 109.5
C60 O61 Ni2 129.3(7)
C60 O61 Mn3 132.9(7)
Ni2 O61 Mn3 94.4(2)
N3 C3 C4 171(2)
C3 C4 H4A 109.5
C3 C4 H4B 109.5
H4A C4 H4B 109.5
C3 C4 H4C 109.5
H4A C4 H4C 109.5
H4B C4 H4C 109.5

loop_
_geom_bond_atom_site_label_1
_geom_bond_atom_site_label_2
_geom_bond_distance
Ni2 O61 1.901(6)
Ni2 O41 1.915(6)
Ni2 N53 1.925(10)
Ni2 N49 1.961(10)
Ni2 Mn3 3.0694(16)
Ni1 O11 1.901(5)
Ni1 O31 1.930(5)
Ni1 N23 1.933(7)
Ni1 N19 1.965(6)
Mn3 O11 2.111(5)
Mn3 O41 2.112(5)
Mn3 N2 2.121(7)
Mn3 N1 2.133(8)
Mn3 O61 2.269(6)
Mn3 O31 2.383(5)
N1 C1 1.173(10)
C1 S1 1.599(9)
N2 C2 1.160(10)
S2 C2 1.624(10)
O11 C12 1.345(8)
C12 C13 1.387(12)
C12 C17 1.391(11)
C13 C14 1.372(12)
C13 H13 0.9300
C14 C15 1.390(15)
C14 H14 0.9300
C15 C16 1.361(15)
C15 H15 0.9300
C16 C17 1.422(12)
C16 H16 0.9300
C17 C18 1.462(13)
C18 N19 1.296(9)
C18 C181 1.520(11)
N19 C20 1.481(10)
C20 C21 1.515(12)
C20 H20A 0.9700
C20 H20B 0.9700
C21 C22 1.528(13)
C21 H21A 0.9700
C21 H21B 0.9700
C22 N23 1.473(11)
C22 H22A 0.9700
C22 H22B 0.9700
N23 C24 1.295(10)
C24 C25 1.442(11)
C24 H24 0.9300
C25 C26 1.411(10)
C25 C30 1.419(11)
C26 C27 1.353(12)
C26 H26 0.9300
C27 C28 1.388(13)
C27 H27 0.9300
C28 C29 1.386(11)
C28 H28 0.9300
C29 C30 1.386(11)
C29 H29 0.9300
C30 O31 1.332(8)
O41 C42 1.346(9)
C42 C43 1.392(12)
C42 C47 1.391(11)
C43 C44 1.359(12)
C43 H43 0.9300
C44 C45 1.395(14)
C44 H44 0.9300
C45 C46 1.374(16)
C45 H45 0.9300
C46 C47 1.415(14)
C46 H46 0.9300
C47 C48 1.511(16)
C48 N49 1.245(15)
C48 C481 1.504(14)
C481 H48A 0.9600
C481 H48B 0.9600
C481 H48C 0.9600
C481 H48D 0.9600
C481 H48E 0.9600
C481 H48F 0.9600
N49 C50A 1.44(3)
N49 C50B 1.57(2)
C50A C51A 1.47(4)
C50A H50A 0.9700
C50A H50B 0.9700
C51A C52A 1.55(4)
C51A H51A 0.9700
C51A H51B 0.9700
C52A N53 1.69(3)
C52A H52A 0.9700
C52A H52B 0.9700
C50B C51B 1.47(2)
C50B H50C 0.9700
C50B H50D 0.9700
C51B C52B 1.48(3)
C51B H51C 0.9700
C51B H51D 0.9700
C52B N53 1.395(18)
C52B H52C 0.9700
C52B H52D 0.9700
N53 C54 1.355(15)
C54 C55 1.400(17)
C54 H54 0.9300
C55 C60 1.405(14)
C55 C56 1.465(16)
C56 C57 1.257(15)
C56 H56 0.9300
C57 C58 1.431(16)
C57 H57 0.9300
C58 C59 1.404(14)
C58 H58 0.9300
C59 C60 1.380(14)
C59 H59 0.9300
C60 O61 1.338(11)
C181 H18A 0.9600
C181 H18B 0.9600
C181 H18C 0.9600
C3 N3 1.06(2)
C3 C4 1.42(3)
C4 H4A 0.9600
C4 H4B 0.9600
C4 H4C 0.9600
